data_7008829
loop_
_publ_author_name
'Hill, Nicholas J.'
'Findlater, Michael'
'Cowley, Alan H.'

_publ_section_title
;
 Synthetic and structural chemistry of amidinate-substituted boron
 halides.
;
_journal_issue 19
_journal_name_full 'Dalton transactions (Cambridge, England : 2003)'
_journal_page_first 3229
_journal_page_last 3234
_journal_paper_doi 10.1039/b509392a
_journal_year 2005
_chemical_formula_moiety 'C14 H25 B Cl2 N2'
_chemical_formula_sum 'C14 H25 B Cl2 N2'
_chemical_formula_weight 303.07
_chemical_name_systematic
;
?
;
_space_group_IT_number 14
_symmetry_cell_setting monoclinic
_symmetry_space_group_name_Hall '-P 2yn'
_symmetry_space_group_name_H-M 'P 1 21/n 1'
_atom_sites_solution_hydrogens geom
_atom_sites_solution_primary direct
_atom_sites_solution_secondary difmap
_audit_creation_method
;
manual editing of the .cif file
created by SHELXTL Ver. 6.10
;
_cell_angle_alpha 90
_cell_angle_beta 94.622(5)
_cell_angle_gamma 90
_cell_formula_units_Z 4
_cell_length_a 13.590(5)
_cell_length_b 7.324(5)
_cell_length_c 16.451(5)
_cell_measurement_temperature 153(2)
_cell_volume 1632.1(14)
_computing_cell_refinement Denzo
_computing_data_collection 'Nonius Collect'
_computing_data_reduction Scalepack
_computing_molecular_graphics 'SHELXL-97 (Sheldrick, 1997)'
_computing_publication_material 'SHELXL-97 (Sheldrick, 1997)'
_computing_structure_refinement 'SHELXL-97 (Sheldrick, 1997)'
_computing_structure_solution 'SHELXL-97 (Sheldrick, 1997)'
_diffrn_ambient_temperature 153(2)
_diffrn_measured_fraction_theta_full 0.996
_diffrn_measured_fraction_theta_max 0.996
_diffrn_measurement_device_type 'Nonius Kappa CCD'
_diffrn_measurement_method \w-scan
_diffrn_radiation_monochromator graphite
_diffrn_radiation_source 'fine-focus sealed tube'
_diffrn_radiation_type MoK\a
_diffrn_radiation_wavelength 0.71069
_diffrn_reflns_av_R_equivalents 0.0584
_diffrn_reflns_av_sigmaI/netI 0.0945
_diffrn_reflns_limit_h_max 17
_diffrn_reflns_limit_h_min -17
_diffrn_reflns_limit_k_max 9
_diffrn_reflns_limit_k_min -9
_diffrn_reflns_limit_l_max 21
_diffrn_reflns_limit_l_min -21
_diffrn_reflns_number 6930
_diffrn_reflns_theta_full 27.49
_diffrn_reflns_theta_max 27.49
_diffrn_reflns_theta_min 2.48
_exptl_absorpt_coefficient_mu 0.387
_exptl_absorpt_correction_T_max 0.9336
_exptl_absorpt_correction_T_min 0.9061
_exptl_absorpt_correction_type none
_exptl_crystal_colour yellow
_exptl_crystal_density_diffrn 1.233
_exptl_crystal_density_method 'not measured'
_exptl_crystal_description block
_exptl_crystal_F_000 648
_exptl_crystal_size_max 0.26
_exptl_crystal_size_mid 0.20
_exptl_crystal_size_min 0.18
_refine_diff_density_max 0.256
_refine_diff_density_min -0.304
_refine_diff_density_rms 0.060
_refine_ls_extinction_method none
_refine_ls_goodness_of_fit_ref 0.973
_refine_ls_hydrogen_treatment constr
_refine_ls_matrix_type full
_refine_ls_number_parameters 172
_refine_ls_number_reflns 3739
_refine_ls_number_restraints 0
_refine_ls_restrained_S_all 0.973
_refine_ls_R_factor_all 0.1284
_refine_ls_R_factor_gt 0.0484
_refine_ls_shift/su_max 0.000
_refine_ls_shift/su_mean 0.000
_refine_ls_structure_factor_coef Fsqd
_refine_ls_weighting_details 'calc w=1/[\s^2^(Fo^2^)+(0.0630P)^2^+0.0041P] where P=(Fo^2^+2Fc^2^)/3'
_refine_ls_weighting_scheme calc
_refine_ls_wR_factor_gt 0.1045
_refine_ls_wR_factor_ref 0.1309
_reflns_number_gt 1976
_reflns_number_total 3739
_reflns_threshold_expression >2sigma(I)
_cod_data_source_file b509392a.txt
_cod_data_source_block NHNH017
_cod_original_sg_symbol_Hall -P2yn
_cod_original_sg_symbol_H-M P2(1)/n
_cod_database_code 7008829

loop_
_symmetry_equiv_pos_as_xyz
'x, y, z'
'-x+1/2, y+1/2, -z+1/2'
'-x, -y, -z'
'x-1/2, -y-1/2, z-1/2'

loop_
_atom_site_label
_atom_site_type_symbol
_atom_site_fract_x
_atom_site_fract_y
_atom_site_fract_z
_atom_site_U_iso_or_equiv
_atom_site_adp_type
_atom_site_occupancy
_atom_site_symmetry_multiplicity
_atom_site_calc_flag
_atom_site_refinement_flags
_atom_site_disorder_assembly
_atom_site_disorder_group
C1 C 0.33382(16) 0.6306(3) -0.05351(14) 0.0279(6) Uani 1 1 d . . .
C2 C 0.37112(18) 0.8104(3) -0.07806(15) 0.0337(6) Uani 1 1 d . . .
H2A H 0.4409 0.8172 -0.0638 0.051 Uiso 1 1 calc R . .
H2B H 0.3384 0.9054 -0.0504 0.051 Uiso 1 1 calc R . .
H2C H 0.3583 0.8254 -0.1359 0.051 Uiso 1 1 calc R . .
C3 C 0.23735(17) 0.7064(3) 0.06767(14) 0.0282(6) Uani 1 1 d . . .
H3 H 0.2851 0.8036 0.0822 0.034 Uiso 1 1 calc R . .
C4 C 0.14089(19) 0.7954(4) 0.03578(16) 0.0377(7) Uani 1 1 d . . .
H4A H 0.0932 0.7015 0.0189 0.045 Uiso 1 1 calc R . .
H4B H 0.1519 0.8697 -0.0115 0.045 Uiso 1 1 calc R . .
C5 C 0.09989(19) 0.9142(4) 0.10109(15) 0.0437(7) Uani 1 1 d . . .
H5A H 0.1446 1.0152 0.1141 0.052 Uiso 1 1 calc R . .
H5B H 0.0367 0.9643 0.0804 0.052 Uiso 1 1 calc R . .
C6 C 0.0869(2) 0.8038(4) 0.17813(16) 0.0436(7) Uani 1 1 d . . .
H6A H 0.0647 0.8837 0.2200 0.052 Uiso 1 1 calc R . .
H6B H 0.0368 0.7110 0.1665 0.052 Uiso 1 1 calc R . .
C7 C 0.1827(2) 0.7139(3) 0.20910(15) 0.0389(7) Uani 1 1 d . . .
H7A H 0.1716 0.6391 0.2562 0.047 Uiso 1 1 calc R . .
H7B H 0.2306 0.8071 0.2263 0.047 Uiso 1 1 calc R . .
C8 C 0.22373(18) 0.5956(3) 0.14392(13) 0.0321(6) Uani 1 1 d . . .
H8A H 0.2867 0.5448 0.1647 0.039 Uiso 1 1 calc R . .
H8B H 0.1789 0.4951 0.1305 0.039 Uiso 1 1 calc R . .
C9 C 0.39551(16) 0.4140(3) -0.15795(13) 0.0299(6) Uani 1 1 d . . .
H9 H 0.4248 0.5236 -0.1802 0.036 Uiso 1 1 calc R . .
C10 C 0.47796(17) 0.2792(3) -0.13549(15) 0.0352(6) Uani 1 1 d . . .
H10A H 0.4511 0.1744 -0.1088 0.042 Uiso 1 1 calc R . .
H10B H 0.5265 0.3363 -0.0971 0.042 Uiso 1 1 calc R . .
C11 C 0.52884(19) 0.2142(4) -0.20992(16) 0.0400(7) Uani 1 1 d . . .
H11A H 0.5648 0.3152 -0.2315 0.048 Uiso 1 1 calc R . .
H11B H 0.5760 0.1192 -0.1934 0.048 Uiso 1 1 calc R . .
C12 C 0.45488(19) 0.1407(4) -0.27625(15) 0.0410(7) Uani 1 1 d . . .
H12A H 0.4888 0.1119 -0.3243 0.049 Uiso 1 1 calc R . .
H12B H 0.4259 0.0289 -0.2574 0.049 Uiso 1 1 calc R . .
C13 C 0.3743(2) 0.2770(4) -0.29847(16) 0.0461(8) Uani 1 1 d . . .
H13A H 0.3264 0.2235 -0.3384 0.055 Uiso 1 1 calc R . .
H13B H 0.4023 0.3836 -0.3229 0.055 Uiso 1 1 calc R . .
C14 C 0.32258(19) 0.3349(4) -0.22328(15) 0.0408(7) Uani 1 1 d . . .
H14A H 0.2725 0.4254 -0.2390 0.049 Uiso 1 1 calc R . .
H14B H 0.2900 0.2299 -0.2015 0.049 Uiso 1 1 calc R . .
B1 B 0.2820(2) 0.3852(4) -0.01987(17) 0.0315(7) Uani 1 1 d . . .
N1 N 0.27877(14) 0.5892(2) 0.00714(11) 0.0280(5) Uani 1 1 d . . .
N2 N 0.34627(14) 0.4671(3) -0.08624(11) 0.0295(5) Uani 1 1 d . . .
Cl1 Cl 0.16439(5) 0.28522(10) -0.05732(4) 0.0500(2) Uani 1 1 d . . .
Cl2 Cl 0.35030(5) 0.23292(9) 0.05424(4) 0.0402(2) Uani 1 1 d . . .

loop_
_atom_site_aniso_label
_atom_site_aniso_U_11
_atom_site_aniso_U_22
_atom_site_aniso_U_33
_atom_site_aniso_U_23
_atom_site_aniso_U_13
_atom_site_aniso_U_12
C1 0.0285(13) 0.0288(14) 0.0259(13) 0.0002(11) -0.0008(11) 0.0012(11)
C2 0.0406(15) 0.0279(14) 0.0330(15) -0.0001(12) 0.0057(12) -0.0034(12)
C3 0.0337(14) 0.0249(13) 0.0267(14) -0.0042(10) 0.0062(11) -0.0011(10)
C4 0.0394(15) 0.0414(16) 0.0324(15) 0.0015(12) 0.0028(12) 0.0089(12)
C5 0.0430(16) 0.0403(16) 0.0488(18) -0.0025(14) 0.0100(14) 0.0068(13)
C6 0.0516(18) 0.0336(15) 0.0483(18) -0.0056(13) 0.0214(14) 0.0004(13)
C7 0.0529(16) 0.0363(15) 0.0293(15) -0.0017(12) 0.0144(12) -0.0017(13)
C8 0.0375(14) 0.0314(14) 0.0279(14) -0.0005(11) 0.0048(11) 0.0006(11)
C9 0.0354(14) 0.0290(14) 0.0261(14) 0.0006(11) 0.0076(11) -0.0025(11)
C10 0.0335(14) 0.0381(15) 0.0336(15) -0.0030(12) 0.0000(11) 0.0026(12)
C11 0.0346(15) 0.0446(17) 0.0411(17) -0.0048(13) 0.0050(13) 0.0085(12)
C12 0.0428(16) 0.0415(16) 0.0402(16) -0.0115(14) 0.0130(13) -0.0017(13)
C13 0.0436(16) 0.065(2) 0.0286(16) -0.0133(14) -0.0011(13) 0.0023(14)
C14 0.0343(14) 0.0562(18) 0.0309(15) -0.0067(14) -0.0028(12) 0.0099(13)
B1 0.0381(16) 0.0253(15) 0.0317(16) -0.0005(13) 0.0073(13) -0.0021(13)
N1 0.0341(11) 0.0239(11) 0.0269(12) -0.0007(9) 0.0076(9) 0.0008(9)
N2 0.0396(12) 0.0235(11) 0.0262(12) -0.0003(9) 0.0083(9) -0.0046(9)
Cl1 0.0503(5) 0.0495(5) 0.0496(5) 0.0000(3) 0.0010(3) -0.0191(3)
Cl2 0.0513(4) 0.0335(4) 0.0366(4) 0.0072(3) 0.0083(3) 0.0084(3)

loop_
_atom_type_symbol
_atom_type_description
_atom_type_scat_dispersion_real
_atom_type_scat_dispersion_imag
_atom_type_scat_source
C C 0.0033 0.0016 'International Tables Vol C Tables 4.2.6.8 and 6.1.1.4'
H H 0.0000 0.0000 'International Tables Vol C Tables 4.2.6.8 and 6.1.1.4'
B B 0.0013 0.0007 'International Tables Vol C Tables 4.2.6.8 and 6.1.1.4'
N N 0.0061 0.0033 'International Tables Vol C Tables 4.2.6.8 and 6.1.1.4'
Cl Cl 0.1484 0.1585 'International Tables Vol C Tables 4.2.6.8 and 6.1.1.4'

loop_
_geom_angle_atom_site_label_1
_geom_angle_atom_site_label_2
_geom_angle_atom_site_label_3
_geom_angle
_geom_angle_site_symmetry_1
_geom_angle_site_symmetry_3
_geom_angle_publ_flag
N2 C1 N1 101.30(19) . . ?
N2 C1 C2 129.3(2) . . ?
N1 C1 C2 129.4(2) . . ?
C1 C2 H2A 109.5 . . ?
C1 C2 H2B 109.5 . . ?
H2A C2 H2B 109.5 . . ?
C1 C2 H2C 109.5 . . ?
H2A C2 H2C 109.5 . . ?
H2B C2 H2C 109.5 . . ?
N1 C3 C8 109.16(19) . . ?
N1 C3 C4 112.69(19) . . ?
C8 C3 C4 110.82(19) . . ?
N1 C3 H3 108.0 . . ?
C8 C3 H3 108.0 . . ?
C4 C3 H3 108.0 . . ?
C3 C4 C5 110.9(2) . . ?
C3 C4 H4A 109.5 . . ?
C5 C4 H4A 109.5 . . ?
C3 C4 H4B 109.5 . . ?
C5 C4 H4B 109.5 . . ?
H4A C4 H4B 108.1 . . ?
C6 C5 C4 110.9(2) . . ?
C6 C5 H5A 109.5 . . ?
C4 C5 H5A 109.5 . . ?
C6 C5 H5B 109.5 . . ?
C4 C5 H5B 109.5 . . ?
H5A C5 H5B 108.0 . . ?
C7 C6 C5 110.9(2) . . ?
C7 C6 H6A 109.5 . . ?
C5 C6 H6A 109.5 . . ?
C7 C6 H6B 109.5 . . ?
C5 C6 H6B 109.5 . . ?
H6A C6 H6B 108.0 . . ?
C6 C7 C8 111.5(2) . . ?
C6 C7 H7A 109.3 . . ?
C8 C7 H7A 109.3 . . ?
C6 C7 H7B 109.3 . . ?
C8 C7 H7B 109.3 . . ?
H7A C7 H7B 108.0 . . ?
C3 C8 C7 110.8(2) . . ?
C3 C8 H8A 109.5 . . ?
C7 C8 H8A 109.5 . . ?
C3 C8 H8B 109.5 . . ?
C7 C8 H8B 109.5 . . ?
H8A C8 H8B 108.1 . . ?
N2 C9 C14 111.07(19) . . ?
N2 C9 C10 110.82(19) . . ?
C14 C9 C10 110.6(2) . . ?
N2 C9 H9 108.1 . . ?
C14 C9 H9 108.1 . . ?
C10 C9 H9 108.1 . . ?
C9 C10 C11 112.3(2) . . ?
C9 C10 H10A 109.1 . . ?
C11 C10 H10A 109.1 . . ?
C9 C10 H10B 109.1 . . ?
C11 C10 H10B 109.1 . . ?
H10A C10 H10B 107.9 . . ?
C12 C11 C10 111.7(2) . . ?
C12 C11 H11A 109.3 . . ?
C10 C11 H11A 109.3 . . ?
C12 C11 H11B 109.3 . . ?
C10 C11 H11B 109.3 . . ?
H11A C11 H11B 107.9 . . ?
C13 C12 C11 111.4(2) . . ?
C13 C12 H12A 109.3 . . ?
C11 C12 H12A 109.3 . . ?
C13 C12 H12B 109.3 . . ?
C11 C12 H12B 109.3 . . ?
H12A C12 H12B 108.0 . . ?
C12 C13 C14 111.1(2) . . ?
C12 C13 H13A 109.4 . . ?
C14 C13 H13A 109.4 . . ?
C12 C13 H13B 109.4 . . ?
C14 C13 H13B 109.4 . . ?
H13A C13 H13B 108.0 . . ?
C9 C14 C13 111.2(2) . . ?
C9 C14 H14A 109.4 . . ?
C13 C14 H14A 109.4 . . ?
C9 C14 H14B 109.4 . . ?
C13 C14 H14B 109.4 . . ?
H14A C14 H14B 108.0 . . ?
N1 B1 N2 82.07(16) . . ?
N1 B1 Cl1 115.95(18) . . ?
N2 B1 Cl1 116.15(18) . . ?
N1 B1 Cl2 114.48(18) . . ?
N2 B1 Cl2 114.29(18) . . ?
Cl1 B1 Cl2 111.21(15) . . ?
C1 N1 C3 130.4(2) . . ?
C1 N1 B1 88.54(18) . . ?
C3 N1 B1 141.04(19) . . ?
C1 N2 C9 130.6(2) . . ?
C1 N2 B1 88.09(18) . . ?
C9 N2 B1 141.16(19) . . ?

loop_
_geom_bond_atom_site_label_1
_geom_bond_atom_site_label_2
_geom_bond_distance
_geom_bond_site_symmetry_2
_geom_bond_publ_flag
C1 N2 1.330(3) . ?
C1 N1 1.329(3) . ?
C1 C2 1.479(3) . ?
C2 H2A 0.9600 . ?
C2 H2B 0.9600 . ?
C2 H2C 0.9600 . ?
C3 N1 1.461(3) . ?
C3 C8 1.518(3) . ?
C3 C4 1.519(3) . ?
C3 H3 0.9800 . ?
C4 C5 1.523(3) . ?
C4 H4A 0.9700 . ?
C4 H4B 0.9700 . ?
C5 C6 1.526(3) . ?
C5 H5A 0.9700 . ?
C5 H5B 0.9700 . ?
C6 C7 1.510(4) . ?
C6 H6A 0.9700 . ?
C6 H6B 0.9700 . ?
C7 C8 1.519(3) . ?
C7 H7A 0.9700 . ?
C7 H7B 0.9700 . ?
C8 H8A 0.9700 . ?
C8 H8B 0.9700 . ?
C9 N2 1.455(3) . ?
C9 C14 1.517(3) . ?
C9 C10 1.517(3) . ?
C9 H9 0.9800 . ?
C10 C11 1.530(3) . ?
C10 H10A 0.9700 . ?
C10 H10B 0.9700 . ?
C11 C12 1.521(4) . ?
C11 H11A 0.9700 . ?
C11 H11B 0.9700 . ?
C12 C13 1.505(4) . ?
C12 H12A 0.9700 . ?
C12 H12B 0.9700 . ?
C13 C14 1.531(3) . ?
C13 H13A 0.9700 . ?
C13 H13B 0.9700 . ?
C14 H14A 0.9700 . ?
C14 H14B 0.9700 . ?
B1 N1 1.561(3) . ?
B1 N2 1.571(3) . ?
B1 Cl1 1.820(3) . ?
B1 Cl2 1.846(3) . ?

loop_
_geom_torsion_atom_site_label_1
_geom_torsion_atom_site_label_2
_geom_torsion_atom_site_label_3
_geom_torsion_atom_site_label_4
_geom_torsion
_geom_torsion_site_symmetry_1
_geom_torsion_site_symmetry_2
_geom_torsion_site_symmetry_3
_geom_torsion_site_symmetry_4
_geom_torsion_publ_flag
N1 C3 C4 C5 179.3(2) . . . . ?
C8 C3 C4 C5 56.7(3) . . . . ?
C3 C4 C5 C6 -56.1(3) . . . . ?
C4 C5 C6 C7 55.6(3) . . . . ?
C5 C6 C7 C8 -55.8(3) . . . . ?
N1 C3 C8 C7 178.8(2) . . . . ?
C4 C3 C8 C7 -56.5(3) . . . . ?
C6 C7 C8 C3 56.3(3) . . . . ?
N2 C9 C10 C11 177.72(19) . . . . ?
C14 C9 C10 C11 54.1(3) . . . . ?
C9 C10 C11 C12 -53.0(3) . . . . ?
C10 C11 C12 C13 53.6(3) . . . . ?
C11 C12 C13 C14 -55.7(3) . . . . ?
N2 C9 C14 C13 -179.4(2) . . . . ?
C10 C9 C14 C13 -55.9(3) . . . . ?
C12 C13 C14 C9 57.3(3) . . . . ?
N2 C1 N1 C3 -179.3(2) . . . . ?
C2 C1 N1 C3 0.6(4) . . . . ?
N2 C1 N1 B1 -0.3(2) . . . . ?
C2 C1 N1 B1 179.7(2) . . . . ?
C8 C3 N1 C1 -153.4(2) . . . . ?
C4 C3 N1 C1 83.1(3) . . . . ?
C8 C3 N1 B1 28.1(4) . . . . ?
C4 C3 N1 B1 -95.5(3) . . . . ?
N2 B1 N1 C1 0.21(17) . . . . ?
Cl1 B1 N1 C1 -115.07(19) . . . . ?
Cl2 B1 N1 C1 113.34(19) . . . . ?
N2 B1 N1 C3 179.1(3) . . . . ?
Cl1 B1 N1 C3 63.8(4) . . . . ?
Cl2 B1 N1 C3 -67.8(4) . . . . ?
N1 C1 N2 C9 176.5(2) . . . . ?
C2 C1 N2 C9 -3.4(4) . . . . ?
N1 C1 N2 B1 0.2(2) . . . . ?
C2 C1 N2 B1 -179.7(2) . . . . ?
C14 C9 N2 C1 -115.0(3) . . . . ?
C10 C9 N2 C1 121.6(3) . . . . ?
C14 C9 N2 B1 59.0(4) . . . . ?
C10 C9 N2 B1 -64.4(3) . . . . ?
N1 B1 N2 C1 -0.21(17) . . . . ?
Cl1 B1 N2 C1 114.9(2) . . . . ?
Cl2 B1 N2 C1 -113.55(19) . . . . ?
N1 B1 N2 C9 -175.7(3) . . . . ?
Cl1 B1 N2 C9 -60.6(3) . . . . ?
Cl2 B1 N2 C9 71.0(3) . . . . ?
